data_2300266
loop_
_publ_author_name
'Fortes, A. D.'
'Wood, I. G.'
'Knight, K. S.'

_publ_section_title
;
 The crystal structure of perdeuterated methanol hemiammoniate
 (CD~3~OD&#x00B7;0.5ND~3~) determined from neutron powder diffraction
 data at 4.2 and 180K
;
_journal_issue 2
_journal_name_full 'Journal of Applied Crystallography'
_journal_page_first 328
_journal_page_last 336
_journal_paper_doi 10.1107/S0021889810005595
_journal_volume 43
_journal_year 2010
_chemical_formula_sum 'C D7 N O'
_chemical_formula_weight 56.11
_chemical_name_systematic ' ?'
_space_group_IT_number 61
_symmetry_cell_setting orthorhombic
_symmetry_space_group_name_Hall '-P 2ac 2ab'
_symmetry_space_group_name_H-M 'P b c a'
_cell_angle_alpha 90.0
_cell_angle_beta 90.0
_cell_angle_gamma 90.0
_cell_formula_units_Z 8
_cell_length_a 11.0386(4)
_cell_length_b 7.65471(34)
_cell_length_c 7.58467(33)
_cell_volume 640.88(5)
_pd_block_id 2009-08-21T14:51|METHANOL_HEMIAMMONIA_phase1|Fortes||
_pd_phase_name 'methanol monoammoniate d7'
_cod_data_source_file db5076.cif
_cod_data_source_block METHANOL_HEMIAMMONIA_phase_1
_cod_depositor_comments
;
The following automatic conversions were performed:
'_geom_angle_publ_flag' value 'N' changed to 'n' according to
'/home/saulius/struct/CIF-dictionaries/cif_core.dic' dictionary named
'cif_core.dic' version 2.4.1 from 2010-06-29 (10
times).

'_geom_bond_publ_flag' value 'N' changed to 'n' according to
'/home/saulius/struct/CIF-dictionaries/cif_core.dic' dictionary named
'cif_core.dic' version 2.4.1 from 2010-06-29 (34 times).

Automatic conversion script
Id: cif_fix_enum 1527 2010-12-29 10:47:43Z saulius 
;
_cod_original_cell_volume 640.883(28)
_cod_database_code 2300266

loop_
_symmetry_equiv_pos_site_id
_symmetry_equiv_pos_as_xyz
1 +x,+y,+z
2 -x+1/2,+y+1/2,+z
3 +x,-y+1/2,+z+1/2
4 -x+1/2,-y,+z+1/2
-1 -x,-y,-z
-2 +x+1/2,-y+1/2,-z
-3 -x,+y+1/2,-z+1/2
-4 +x+1/2,+y,-z+1/2

loop_
_atom_site_aniso_label
_atom_site_aniso_U_11
_atom_site_aniso_U_12
_atom_site_aniso_U_13
_atom_site_aniso_U_22
_atom_site_aniso_U_23
_atom_site_aniso_U_33
C 0.009 0.002 0.002 0.007 -0.001 0.016
O 0.008 0.002 -0.002 0.006 0.001 0.013
D1 0.02 -0.008 0.003 0.024 -0.012 0.056
D2 0.023 -0.004 0.011 0.077 -0.005 0.018
D3 0.016 0.002 -0.006 0.034 0.02 0.047
D4 0.02 0.001 -0.001 0.019 0.004 0.013
N 0.009 0.007 -0.001 0.011 0.001 0.009
D5 0.026 -0.005 -0.003 0.024 -0.008 0.02
D6 0.027 -0.002 -0.005 0.023 0.004 0.018
D7 0.023 0.006 0.0 0.018 -0.002 0.028

loop_
_atom_site_type_symbol
_atom_site_label
_atom_site_fract_x
_atom_site_fract_y
_atom_site_fract_z
_atom_site_occupancy
_atom_site_thermal_displace_type
_atom_site_U_iso_or_equiv
_atom_site_symmetry_multiplicity
C C 0.26307 0.04606 0.21694 1.0 Uani 0.01067 8
O O 0.13628 0.01387 0.23358 1.0 Uani 0.009 8
D D1 0.28569 0.17895 0.25136 1.0 Uani 0.03333 8
D D2 0.29373 0.01828 0.08409 1.0 Uani 0.03933 8
D D3 0.31134 -0.04138 0.2996 1.0 Uani 0.03233 8
D D4 0.09104 0.09952 0.15652 1.0 Uani 0.01733 8
N N 0.49051 0.74662 1.02666 1.0 Uani 0.00967 8
D D5 0.54064 0.82819 1.10533 1.0 Uani 0.02333 8
D D6 0.44258 0.8252 0.94656 1.0 Uani 0.02267 8
D D7 0.54772 0.6783 0.95125 1.0 Uani 0.023 8

loop_
_atom_type_symbol
_atom_type_number_in_cell
D 56.0
C 8.0
O 8.0
N 8.0

loop_
_geom_angle_atom_site_label_1
_geom_angle_atom_site_label_2
_geom_angle_atom_site_label_3
_geom_angle
_geom_angle_site_symmetry_1
_geom_angle_site_symmetry_2
_geom_angle_site_symmetry_3
_geom_angle_publ_flag
O C D1 111.60900(20) 1_555 . 1_555 n
O C D2 110.7707(7) 1_555 . 1_555 n
O C D3 109.3621(16) 1_555 . 1_555 n
D1 C D2 109.7211(6) 1_555 . 1_555 n
D1 C D3 109.6038(24) 1_555 . 1_555 n
D2 C D3 105.5934(24) 1_555 . 1_555 n
C O D4 108.7611(16) 1_555 . 1_555 n
D5 N D6 105.7369(29) 1_555 . 1_555 n
D5 N D7 108.0869(24) 1_555 . 1_555 n
D6 N D7 107.4381(28) 1_555 . 1_555 n

loop_
_geom_bond_atom_site_label_1
_geom_bond_atom_site_label_2
_geom_bond_distance
_geom_bond_site_symmetry_1
_geom_bond_site_symmetry_2
_geom_bond_publ_flag
C O 1.42670(4) . 1_555 n
C D1 1.07948(4) . 1_555 n
C D2 1.08400(4) . 1_555 n
C D3 1.060650(30) . 1_555 n
C D4 1.99588(6) . 1_555 n
O C 1.42670(4) . 1_555 n
O D3 2.04055(6) . 1_555 n
O D4 1.010370(30) . 1_555 n
D1 C 1.07948(4) . 1_555 n
D1 D2 1.76920(6) . 1_555 n
D1 D3 1.74887(7) . 1_555 n
D2 C 1.08400(4) . 1_555 n
D2 D1 1.76920(6) . 1_555 n
D2 D3 1.70826(7) . 1_555 n
D3 C 1.060650(30) . 1_555 n
D3 O 2.04055(6) . 1_555 n
D3 D1 1.74887(7) . 1_555 n
D3 D2 1.70826(7) . 1_555 n
D4 C 1.99588(6) . 1_555 n
D4 O 1.010370(30) . 1_555 n
D4 N 1.74596(4) . 2_544 n
N D4 1.74596(4) . 2_556 n
N D5 1.025730(20) . 1_555 n
N D6 1.005400(20) . 1_555 n
N D7 0.999720(20) . 1_555 n
D5 N 1.025730(20) . 1_555 n
D5 D6 1.61937(5) . 1_555 n
D5 D7 1.63960(5) . 1_555 n
D6 N 1.005400(20) . 1_555 n
D6 D5 1.61937(5) . 1_555 n
D6 D7 1.61639(4) . 1_555 n
D7 N 0.999720(20) . 1_555 n
D7 D5 1.63960(5) . 1_555 n
D7 D6 1.61639(4) . 1_555 n

loop_
_pd_block_diffractogram_id
2009-08-21T14:51|METHANOL_HEMIAMMONIA_H_03|Fortes|HRPD
2009-08-21T14:51|METHANOL_HEMIAMMONIA_H_04|Fortes|HRPD
2009-08-21T14:51|METHANOL_HEMIAMMONIA_H_05|Fortes|HRPD
